data_4129845
loop_
_publ_author_name
'Chen, Chaohuang'
'Chen, Pinhong'
'Liu, Guosheng'

_publ_section_title
;
 Palladium-Catalyzed Intramolecular Aminotrifluoromethoxylation of
 Alkenes.
;
_journal_issue 50
_journal_name_full 'Journal of the American Chemical Society'
_journal_page_first 15648
_journal_page_last 15651
_journal_paper_doi 10.1021/jacs.5b10971
_journal_volume 137
_journal_year 2015
_chemical_formula_moiety 'C21 H20 Cl F3 N2 O Pd'
_chemical_formula_sum 'C21 H20 Cl F3 N2 O Pd'
_chemical_formula_weight 515.24
_space_group_crystal_system triclinic
_space_group_IT_number 2
_space_group_name_Hall '-P 1'
_space_group_name_H-M_alt 'P -1'
_atom_sites_solution_hydrogens geom
_atom_sites_solution_primary direct
_audit_creation_date 2015-10-15
_audit_creation_method
;
Olex2 1.2
(compiled 2014.07.22 svn.r2960 for OlexSys, GUI svn.r4862)
;
_cell_angle_alpha 76.519(2)
_cell_angle_beta 77.210(2)
_cell_angle_gamma 78.063(2)
_cell_formula_units_Z 2
_cell_length_a 9.1462(11)
_cell_length_b 9.9402(12)
_cell_length_c 13.4540(17)
_cell_measurement_reflns_used 2800
_cell_measurement_temperature 130
_cell_measurement_theta_max 28.256
_cell_measurement_theta_min 2.396
_cell_volume 1144.3(2)
_computing_cell_refinement 'SAINT v7.68A (Bruker, 2009)'
_computing_data_reduction 'SAINT v7.68A (Bruker, 2009)'
_computing_molecular_graphics 'Olex2 (Dolomanov et al., 2009)'
_computing_publication_material 'Olex2 (Dolomanov et al., 2009)'
_computing_structure_refinement 'XL (Sheldrick, 2008)'
_computing_structure_solution 'ShelXS (Sheldrick, 2008)'
_diffrn_ambient_temperature 130
_diffrn_measured_fraction_theta_full 0.997
_diffrn_measured_fraction_theta_max 0.984
_diffrn_measurement_device_type 'Bruker APEX-II CCD'
_diffrn_measurement_method '\f and \w scans'
_diffrn_radiation_monochromator graphite
_diffrn_radiation_type MoK\a
_diffrn_radiation_wavelength 0.71073
_diffrn_reflns_av_R_equivalents 0.0308
_diffrn_reflns_av_unetI/netI 0.0620
_diffrn_reflns_Laue_measured_fraction_full 0.997
_diffrn_reflns_Laue_measured_fraction_max 0.984
_diffrn_reflns_limit_h_max 12
_diffrn_reflns_limit_h_min -13
_diffrn_reflns_limit_k_max 14
_diffrn_reflns_limit_k_min -14
_diffrn_reflns_limit_l_max 17
_diffrn_reflns_limit_l_min -19
_diffrn_reflns_number 11894
_diffrn_reflns_point_group_measured_fraction_full 0.997
_diffrn_reflns_point_group_measured_fraction_max 0.984
_diffrn_reflns_theta_full 26.000
_diffrn_reflns_theta_max 30.878
_diffrn_reflns_theta_min 1.583
_diffrn_standards_number 0
_exptl_absorpt_coefficient_mu 0.964
_exptl_absorpt_correction_T_max 0.7461
_exptl_absorpt_correction_T_min 0.6394
_exptl_absorpt_correction_type multi-scan
_exptl_absorpt_process_details
;
SADABS-2008/1 (Bruker,2008) was used for absorption correction.
wR2(int) was 0.0480 before and 0.0358 after correction.
The Ratio of minimum to maximum transmission is 0.8570.
The \l/2 correction factor is 0.0015.
;
_exptl_crystal_colour colourless
_exptl_crystal_density_diffrn 1.495
_exptl_crystal_description block
_exptl_crystal_F_000 516
_exptl_crystal_size_max 0.12
_exptl_crystal_size_mid 0.05
_exptl_crystal_size_min 0.03
_refine_diff_density_max 0.708
_refine_diff_density_min -0.924
_refine_diff_density_rms 0.103
_refine_ls_extinction_method none
_refine_ls_goodness_of_fit_ref 0.956
_refine_ls_hydrogen_treatment constr
_refine_ls_matrix_type full
_refine_ls_number_parameters 264
_refine_ls_number_reflns 7120
_refine_ls_number_restraints 1
_refine_ls_restrained_S_all 0.956
_refine_ls_R_factor_all 0.0560
_refine_ls_R_factor_gt 0.0401
_refine_ls_shift/su_max 0.002
_refine_ls_shift/su_mean 0.000
_refine_ls_structure_factor_coef Fsqd
_refine_ls_weighting_details 'w=1/[\s^2^(Fo^2^)+(0.0416P)^2^] where P=(Fo^2^+2Fc^2^)/3'
_refine_ls_weighting_scheme calc
_refine_ls_wR_factor_gt 0.0840
_refine_ls_wR_factor_ref 0.0893
_reflns_Friedel_coverage 0.000
_reflns_number_gt 5578
_reflns_number_total 7120
_reflns_threshold_expression 'I > 2\s(I)'
_cod_data_source_file ja5b10971_si_005.cif
_cod_data_source_block mo_dm15767_0m
_cod_database_code 4129845
_shelxl_version_number 2014-3
_shelx_space_group_comment
;
The symmetry employed for this shelxl refinement is uniquely defined
by the following loop, which should always be used as a source of
symmetry information in preference to the above space-group names.
They are only intended as comments.
;
_shelx_estimated_absorpt_t_max 0.972
_shelx_estimated_absorpt_t_min 0.893
_olex2_refinement_description
;
1. Fixed Uiso
 At 1.2 times of:
  All C(H) groups, All C(H,H) groups
 At 1.5 times of:
  All C(H,H,H) groups
2. Rigid bond restraints
 O1, C21
 with sigma for 1-2 distances of 0.005 and sigma for 1-3 distances of 0.005
3.a Secondary CH2 refined with riding coordinates:
 C18(H18A,H18B)
3.b Aromatic/amide H refined with riding coordinates:
 C1(H1), C2(H2), C3(H3), C4(H4), C7(H7), C8(H8), C9(H9), C10(H10), C12(H12),
 C13(H13), C14(H14), C15(H15)
3.c Idealised Me refined as rotating group:
 C19(H19A,H19B,H19C), C20(H20A,H20B,H20C)
;
_olex2_submission_special_instructions 'No special instructions were received'

loop_
_space_group_symop_operation_xyz
'x, y, z'
'-x, -y, -z'

loop_
_atom_site_label
_atom_site_type_symbol
_atom_site_fract_x
_atom_site_fract_y
_atom_site_fract_z
_atom_site_U_iso_or_equiv
_atom_site_adp_type
_atom_site_occupancy
_atom_site_site_symmetry_order
_atom_site_calc_flag
_atom_site_refinement_flags_posn
_atom_site_refinement_flags_adp
Pd1 Pd -0.27600(2) -0.34186(2) -0.39931(2) 0.02139(6) Uani 1 1 d . .
Cl2 Cl -0.07642(7) -0.21894(7) -0.44968(5) 0.02871(14) Uani 1 1 d . .
F1 F 0.1073(3) -0.1289(3) -0.2811(2) 0.0827(8) Uani 1 1 d . .
F2 F 0.2353(2) -0.2634(2) -0.17168(19) 0.0610(6) Uani 1 1 d . .
F3 F 0.0481(3) -0.1114(3) -0.1223(2) 0.0829(8) Uani 1 1 d . .
O1 O 0.0117(2) -0.2975(2) -0.16265(16) 0.0343(5) Uani 1 1 d . U
N1 N -0.4677(2) -0.4334(2) -0.36348(16) 0.0228(4) Uani 1 1 d . .
N2 N -0.4043(2) -0.2120(2) -0.50926(16) 0.0236(4) Uani 1 1 d . .
C1 C -0.4951(3) -0.5463(3) -0.2890(2) 0.0287(6) Uani 1 1 d . .
H1 H -0.4169 -0.5949 -0.2515 0.034 Uiso 1 1 calc R .
C2 C -0.6313(3) -0.5942(3) -0.2651(2) 0.0323(6) Uani 1 1 d . .
H2 H -0.6470 -0.6743 -0.2119 0.039 Uiso 1 1 calc R .
C3 C -0.7450(3) -0.5248(3) -0.3191(2) 0.0352(7) Uani 1 1 d . .
H3 H -0.8408 -0.5555 -0.3030 0.042 Uiso 1 1 calc R .
C4 C -0.7185(3) -0.4108(3) -0.3963(2) 0.0318(6) Uani 1 1 d . .
H4 H -0.7954 -0.3626 -0.4350 0.038 Uiso 1 1 calc R .
C5 C -0.5794(3) -0.3662(3) -0.4177(2) 0.0245(5) Uani 1 1 d . .
C6 C -0.5431(3) -0.2435(3) -0.49907(19) 0.0239(5) Uani 1 1 d . .
C7 C -0.6460(3) -0.1635(3) -0.5609(2) 0.0315(6) Uani 1 1 d . .
H7 H -0.7449 -0.1856 -0.5519 0.038 Uiso 1 1 calc R .
C8 C -0.6009(4) -0.0508(3) -0.6360(2) 0.0357(7) Uani 1 1 d . .
H8 H -0.6683 0.0050 -0.6798 0.043 Uiso 1 1 calc R .
C9 C -0.4579(3) -0.0206(3) -0.6464(2) 0.0321(6) Uani 1 1 d . .
H9 H -0.4252 0.0560 -0.6976 0.039 Uiso 1 1 calc R .
C10 C -0.3623(3) -0.1026(3) -0.5816(2) 0.0279(6) Uani 1 1 d . .
H10 H -0.2637 -0.0809 -0.5886 0.033 Uiso 1 1 calc R .
C11 C -0.1697(3) -0.4873(3) -0.2980(2) 0.0234(5) Uani 1 1 d . .
C12 C -0.1011(3) -0.6052(3) -0.3414(2) 0.0261(5) Uani 1 1 d . .
H12 H -0.1002 -0.6005 -0.4128 0.031 Uiso 1 1 calc R .
C13 C -0.0345(3) -0.7283(3) -0.2844(2) 0.0310(6) Uani 1 1 d . .
H13 H 0.0084 -0.8076 -0.3155 0.037 Uiso 1 1 calc R .
C14 C -0.0319(3) -0.7330(3) -0.1811(2) 0.0342(7) Uani 1 1 d . .
H14 H 0.0147 -0.8158 -0.1407 0.041 Uiso 1 1 calc R .
C15 C -0.0966(3) -0.6185(3) -0.1370(2) 0.0289(6) Uani 1 1 d . .
H15 H -0.0933 -0.6242 -0.0661 0.035 Uiso 1 1 calc R .
C16 C -0.1673(3) -0.4932(3) -0.19209(19) 0.0229(5) Uani 1 1 d . .
C17 C -0.2379(3) -0.3701(3) -0.1365(2) 0.0250(5) Uani 1 1 d . .
C18 C -0.1476(3) -0.2495(3) -0.1808(2) 0.0287(6) Uani 1 1 d . .
H18A H -0.1478 -0.2186 -0.2562 0.034 Uiso 1 1 calc R .
H18B H -0.1953 -0.1690 -0.1466 0.034 Uiso 1 1 calc R .
C19 C -0.2438(4) -0.4097(3) -0.0180(2) 0.0355(7) Uani 1 1 d . .
H19A H -0.3013 -0.4873 0.0116 0.053 Uiso 1 1 calc GR .
H19B H -0.2938 -0.3285 0.0135 0.053 Uiso 1 1 calc GR .
H19C H -0.1402 -0.4386 -0.0036 0.053 Uiso 1 1 calc GR .
C20 C -0.4012(3) -0.3124(3) -0.1532(2) 0.0323(6) Uani 1 1 d . .
H20A H -0.4022 -0.2814 -0.2277 0.049 Uiso 1 1 calc GR .
H20B H -0.4420 -0.2329 -0.1181 0.049 Uiso 1 1 calc GR .
H20C H -0.4641 -0.3861 -0.1243 0.049 Uiso 1 1 calc GR .
C21 C 0.0935(4) -0.2064(4) -0.1839(3) 0.0463(8) Uani 1 1 d . U

loop_
_atom_site_aniso_label
_atom_site_aniso_U_11
_atom_site_aniso_U_22
_atom_site_aniso_U_33
_atom_site_aniso_U_23
_atom_site_aniso_U_13
_atom_site_aniso_U_12
Pd1 0.01604(9) 0.02574(10) 0.02148(10) -0.00359(7) -0.00588(7) 0.00004(7)
Cl2 0.0202(3) 0.0358(3) 0.0290(3) -0.0026(3) -0.0051(2) -0.0053(3)
F1 0.0790(18) 0.0891(18) 0.0817(18) 0.0255(15) -0.0314(14) -0.0474(15)
F2 0.0387(12) 0.0585(13) 0.0907(17) -0.0137(12) -0.0218(11) -0.0095(10)
F3 0.0588(15) 0.0801(17) 0.134(2) -0.0638(17) -0.0275(15) -0.0068(13)
O1 0.0265(10) 0.0295(10) 0.0404(12) 0.0012(9) -0.0055(9) 0.0005(8)
N1 0.0178(10) 0.0277(11) 0.0234(10) -0.0064(9) -0.0071(8) 0.0005(9)
N2 0.0209(11) 0.0263(11) 0.0221(10) -0.0048(8) -0.0060(8) 0.0015(9)
C1 0.0253(14) 0.0292(14) 0.0324(14) -0.0039(11) -0.0103(11) -0.0031(11)
C2 0.0291(15) 0.0344(15) 0.0340(15) -0.0041(12) -0.0061(12) -0.0096(12)
C3 0.0228(14) 0.0413(16) 0.0439(17) -0.0068(14) -0.0079(12) -0.0104(12)
C4 0.0215(13) 0.0407(16) 0.0354(15) -0.0087(12) -0.0109(11) -0.0022(12)
C5 0.0200(12) 0.0296(13) 0.0244(12) -0.0073(10) -0.0077(10) 0.0010(10)
C6 0.0210(12) 0.0282(13) 0.0233(12) -0.0092(10) -0.0068(10) 0.0018(10)
C7 0.0253(14) 0.0347(15) 0.0351(15) -0.0082(12) -0.0149(12) 0.0052(12)
C8 0.0361(16) 0.0366(16) 0.0324(15) -0.0042(12) -0.0168(13) 0.0071(13)
C9 0.0352(16) 0.0318(14) 0.0242(13) -0.0012(11) -0.0065(11) 0.0022(12)
C10 0.0253(14) 0.0314(14) 0.0242(13) -0.0045(11) -0.0042(10) -0.0001(11)
C11 0.0177(12) 0.0251(12) 0.0259(12) -0.0016(10) -0.0054(10) -0.0026(10)
C12 0.0204(12) 0.0301(13) 0.0294(13) -0.0088(11) -0.0062(10) -0.0030(10)
C13 0.0237(13) 0.0242(13) 0.0440(17) -0.0088(12) -0.0041(12) -0.0016(11)
C14 0.0316(15) 0.0222(13) 0.0418(17) 0.0050(12) -0.0067(13) -0.0017(11)
C15 0.0293(14) 0.0276(13) 0.0274(13) 0.0009(11) -0.0075(11) -0.0041(11)
C16 0.0168(12) 0.0260(12) 0.0253(12) -0.0030(10) -0.0052(9) -0.0032(10)
C17 0.0227(13) 0.0291(13) 0.0233(12) -0.0048(10) -0.0072(10) -0.0013(10)
C18 0.0291(14) 0.0262(13) 0.0327(14) -0.0060(11) -0.0115(11) -0.0026(11)
C19 0.0414(17) 0.0399(16) 0.0235(14) -0.0064(12) -0.0079(12) -0.0003(14)
C20 0.0256(14) 0.0367(15) 0.0337(15) -0.0108(12) -0.0074(12) 0.0036(12)
C21 0.046(2) 0.0414(18) 0.056(2) -0.0118(16) -0.0216(17) -0.0012(15)

loop_
_atom_type_symbol
_atom_type_description
_atom_type_scat_dispersion_real
_atom_type_scat_dispersion_imag
_atom_type_scat_source
C C 0.0033 0.0016 'International Tables Vol C Tables 4.2.6.8 and 6.1.1.4'
H H 0.0000 0.0000 'International Tables Vol C Tables 4.2.6.8 and 6.1.1.4'
Cl Cl 0.1484 0.1585 'International Tables Vol C Tables 4.2.6.8 and 6.1.1.4'
F F 0.0171 0.0103 'International Tables Vol C Tables 4.2.6.8 and 6.1.1.4'
N N 0.0061 0.0033 'International Tables Vol C Tables 4.2.6.8 and 6.1.1.4'
O O 0.0106 0.0060 'International Tables Vol C Tables 4.2.6.8 and 6.1.1.4'
Pd Pd -0.9988 1.0072 'International Tables Vol C Tables 4.2.6.8 and 6.1.1.4'

loop_
_geom_angle_atom_site_label_1
_geom_angle_atom_site_label_2
_geom_angle_atom_site_label_3
_geom_angle
N1 Pd1 Cl2 173.73(6)
N1 Pd1 N2 78.98(8)
N2 Pd1 Cl2 94.94(6)
C11 Pd1 Cl2 92.41(8)
C11 Pd1 N1 93.76(9)
C11 Pd1 N2 171.43(10)
C21 O1 C18 116.4(2)
C1 N1 Pd1 126.56(18)
C1 N1 C5 118.1(2)
C5 N1 Pd1 115.19(17)
C6 N2 Pd1 113.89(17)
C10 N2 Pd1 126.62(19)
C10 N2 C6 119.4(2)
N1 C1 H1 118.7
N1 C1 C2 122.6(3)
C2 C1 H1 118.7
C1 C2 H2 120.4
C1 C2 C3 119.1(3)
C3 C2 H2 120.4
C2 C3 H3 120.5
C4 C3 C2 119.1(3)
C4 C3 H3 120.5
C3 C4 H4 120.1
C3 C4 C5 119.8(3)
C5 C4 H4 120.1
N1 C5 C4 121.2(2)
N1 C5 C6 116.0(2)
C4 C5 C6 122.8(2)
N2 C6 C5 115.7(2)
N2 C6 C7 121.5(2)
C7 C6 C5 122.8(2)
C6 C7 H7 120.7
C8 C7 C6 118.5(3)
C8 C7 H7 120.7
C7 C8 H8 120.3
C9 C8 C7 119.4(3)
C9 C8 H8 120.3
C8 C9 H9 120.4
C8 C9 C10 119.3(3)
C10 C9 H9 120.4
N2 C10 C9 121.9(3)
N2 C10 H10 119.1
C9 C10 H10 119.1
C12 C11 Pd1 110.38(19)
C12 C11 C16 118.5(2)
C16 C11 Pd1 130.73(19)
C11 C12 H12 118.6
C13 C12 C11 122.7(3)
C13 C12 H12 118.6
C12 C13 H13 120.8
C12 C13 C14 118.4(3)
C14 C13 H13 120.8
C13 C14 H14 120.0
C15 C14 C13 120.1(3)
C15 C14 H14 120.0
C14 C15 H15 118.5
C14 C15 C16 122.9(3)
C16 C15 H15 118.5
C11 C16 C17 123.1(2)
C15 C16 C11 117.4(2)
C15 C16 C17 119.5(2)
C16 C17 C19 113.2(2)
C18 C17 C16 109.9(2)
C18 C17 C19 108.5(2)
C18 C17 C20 106.7(2)
C20 C17 C16 111.6(2)
C20 C17 C19 106.7(2)
O1 C18 C17 109.3(2)
O1 C18 H18A 109.8
O1 C18 H18B 109.8
C17 C18 H18A 109.8
C17 C18 H18B 109.8
H18A C18 H18B 108.3
C17 C19 H19A 109.5
C17 C19 H19B 109.5
C17 C19 H19C 109.5
H19A C19 H19B 109.5
H19A C19 H19C 109.5
H19B C19 H19C 109.5
C17 C20 H20A 109.5
C17 C20 H20B 109.5
C17 C20 H20C 109.5
H20A C20 H20B 109.5
H20A C20 H20C 109.5
H20B C20 H20C 109.5
F2 C21 F1 105.0(3)
F2 C21 F3 105.7(3)
F3 C21 F1 104.3(3)
O1 C21 F1 117.0(3)
O1 C21 F2 110.7(3)
O1 C21 F3 113.1(3)

loop_
_geom_bond_atom_site_label_1
_geom_bond_atom_site_label_2
_geom_bond_distance
Pd1 Cl2 2.2963(7)
Pd1 N1 2.053(2)
Pd1 N2 2.118(2)
Pd1 C11 1.995(3)
F1 C21 1.348(4)
F2 C21 1.333(4)
F3 C21 1.343(4)
O1 C18 1.492(3)
O1 C21 1.235(4)
N1 C1 1.344(3)
N1 C5 1.358(3)
N2 C6 1.340(3)
N2 C10 1.339(3)
C1 H1 0.9500
C1 C2 1.371(4)
C2 H2 0.9500
C2 C3 1.374(4)
C3 H3 0.9500
C3 C4 1.370(4)
C4 H4 0.9500
C4 C5 1.382(4)
C5 C6 1.476(4)
C6 C7 1.393(4)
C7 H7 0.9500
C7 C8 1.388(4)
C8 H8 0.9500
C8 C9 1.371(4)
C9 H9 0.9500
C9 C10 1.378(4)
C10 H10 0.9500
C11 C12 1.400(4)
C11 C16 1.417(4)
C12 H12 0.9500
C12 C13 1.384(4)
C13 H13 0.9500
C13 C14 1.386(4)
C14 H14 0.9500
C14 C15 1.370(4)
C15 H15 0.9500
C15 C16 1.402(3)
C16 C17 1.536(4)
C17 C18 1.527(4)
C17 C19 1.542(4)
C17 C20 1.531(4)
C18 H18A 0.9900
C18 H18B 0.9900
C19 H19A 0.9800
C19 H19B 0.9800
C19 H19C 0.9800
C20 H20A 0.9800
C20 H20B 0.9800
C20 H20C 0.9800

loop_
_geom_torsion_atom_site_label_1
_geom_torsion_atom_site_label_2
_geom_torsion_atom_site_label_3
_geom_torsion_atom_site_label_4
_geom_torsion
Pd1 N1 C1 C2 174.9(2)
Pd1 N1 C5 C4 -175.4(2)
Pd1 N1 C5 C6 4.1(3)
Pd1 N2 C6 C5 -3.0(3)
Pd1 N2 C6 C7 176.1(2)
Pd1 N2 C10 C9 -176.8(2)
Pd1 C11 C12 C13 -172.4(2)
Pd1 C11 C16 C15 172.2(2)
Pd1 C11 C16 C17 -7.8(4)
N1 C1 C2 C3 0.1(4)
N1 C5 C6 N2 -0.6(3)
N1 C5 C6 C7 -179.8(2)
N2 C6 C7 C8 1.4(4)
C1 N1 C5 C4 1.0(4)
C1 N1 C5 C6 -179.5(2)
C1 C2 C3 C4 0.9(4)
C2 C3 C4 C5 -0.9(5)
C3 C4 C5 N1 0.0(4)
C3 C4 C5 C6 -179.5(3)
C4 C5 C6 N2 178.9(2)
C4 C5 C6 C7 -0.3(4)
C5 N1 C1 C2 -1.0(4)
C5 C6 C7 C8 -179.5(3)
C6 N2 C10 C9 0.1(4)
C6 C7 C8 C9 -0.7(4)
C7 C8 C9 C10 -0.3(4)
C8 C9 C10 N2 0.6(4)
C10 N2 C6 C5 179.7(2)
C10 N2 C6 C7 -1.1(4)
C11 C12 C13 C14 -2.0(4)
C11 C16 C17 C18 -67.8(3)
C11 C16 C17 C19 170.7(2)
C11 C16 C17 C20 50.3(3)
C12 C11 C16 C15 -0.4(4)
C12 C11 C16 C17 179.6(2)
C12 C13 C14 C15 1.1(4)
C13 C14 C15 C16 0.1(4)
C14 C15 C16 C11 -0.4(4)
C14 C15 C16 C17 179.6(3)
C15 C16 C17 C18 112.2(3)
C15 C16 C17 C19 -9.3(3)
C15 C16 C17 C20 -129.6(3)
C16 C11 C12 C13 1.6(4)
C16 C17 C18 O1 -61.4(3)
C18 O1 C21 F1 -55.2(4)
C18 O1 C21 F2 -175.5(2)
C18 O1 C21 F3 66.0(4)
C19 C17 C18 O1 62.9(3)
C20 C17 C18 O1 177.5(2)
C21 O1 C18 C17 -172.1(3)

loop_
_smtbx_masks_void_nr
_smtbx_masks_void_average_x
_smtbx_masks_void_average_y
_smtbx_masks_void_average_z
_smtbx_masks_void_volume
_smtbx_masks_void_count_electrons
1 0.500 0.000 0.000 186.5 50.0
